data_1561871
loop_
_publ_author_name
'Mazej, Zoran'
'Goreshnik, Evgeny A.'

_publ_section_title
;
 Synthesis and crystal structures of HgFAsF6, Hg(HF)2(AsF6)2,
 Hg(HF)(AsF6)2 and Hg(AsF6)(SO3F)
;
_journal_name_full 'Journal of Solid State Chemistry'
_journal_page_first 53
_journal_page_last 59
_journal_paper_doi 10.1016/j.jssc.2015.04.025
_journal_volume 228
_journal_year 2015
_chemical_formula_moiety 'As2 F13 H Hg'
_chemical_formula_sum 'As2 F13 H Hg'
_chemical_formula_weight 598.43
_space_group_crystal_system monoclinic
_space_group_IT_number 14
_space_group_name_Hall '-P 2ybc'
_space_group_name_H-M_alt 'P 1 21/c 1'
_atom_sites_solution_primary iterative
_cell_angle_alpha 90
_cell_angle_beta 103.759(7)
_cell_angle_gamma 90
_cell_formula_units_Z 4
_cell_length_a 9.4921(8)
_cell_length_b 9.2834(6)
_cell_length_c 10.5448(7)
_cell_measurement_reflns_used 3825
_cell_measurement_temperature 150
_cell_measurement_theta_max 29.6390
_cell_measurement_theta_min 4.0580
_cell_volume 902.53(12)
_computing_cell_refinement
;
CrysAlisPro, Agilent Technologies,
Version 1.171.37.31 (release 14-01-2014 CrysAlis171 .NET)
(compiled Jan 14 2014,18:38:05)
;
_computing_data_collection
;
CrysAlisPro, Agilent Technologies,
Version 1.171.37.31 (release 14-01-2014 CrysAlis171 .NET)
(compiled Jan 14 2014,18:38:05)
;
_computing_data_reduction
;
CrysAlisPro, Agilent Technologies,
Version 1.171.37.31 (release 14-01-2014 CrysAlis171 .NET)
(compiled Jan 14 2014,18:38:05)
;
_computing_molecular_graphics
;
O. V. Dolomanov, L. J. Bourhis, R. J. Gildea, J. A. K. Howard and H. Puschmann,
OLEX2: a complete structure solution, refinement and analysis program.
J. Appl. Cryst. (2009). 42, 339-341.
;
_computing_publication_material
;
O. V. Dolomanov, L. J. Bourhis, R. J. Gildea, J. A. K. Howard and H. Puschmann,
OLEX2: a complete structure solution, refinement and analysis program.
J. Appl. Cryst. (2009). 42, 339-341.
;
_computing_structure_refinement
;
olex2.refine (L.J. Bourhis, O.V. Dolomanov, R.J. Gildea, J.A.K. Howard,
H. Puschmann, in preparation, 2011)
;
_computing_structure_solution 'J. Appl. Cryst. (2007) 40, 786-790'
_diffrn_ambient_temperature 150
_diffrn_detector 'CCD plate'
_diffrn_detector_area_resol_mean 10.6426
_diffrn_detector_type Atlas
_diffrn_measured_fraction_theta_full 0.9964
_diffrn_measured_fraction_theta_max 0.9200
_diffrn_measurement_details
;
#__ type_ start__ end____ width___ exp.time_
  1 omega  -32.00   62.00   1.0000    1.0000
omega____ theta____ kappa____ phi______ frames
    -      -11.4161   38.0000 -120.0000 94

#__ type_ start__ end____ width___ exp.time_
  2 omega  -82.00   10.00   1.0000    1.0000
omega____ theta____ kappa____ phi______ frames
    -      -11.4161  -57.0000   90.0000 92

#__ type_ start__ end____ width___ exp.time_
  3 omega  -87.00  -62.00   1.0000    1.0000
omega____ theta____ kappa____ phi______ frames
    -      -11.4161  153.0000 -143.5380 25

#__ type_ start__ end____ width___ exp.time_
  4 omega  -40.00   57.00   1.0000    1.0000
omega____ theta____ kappa____ phi______ frames
    -      -11.4161   57.0000    0.0000 97

#__ type_ start__ end____ width___ exp.time_
  5 omega  -85.00   10.00   1.0000    1.0000
omega____ theta____ kappa____ phi______ frames
    -      -11.4161  -38.0000  -60.0000 95

#__ type_ start__ end____ width___ exp.time_
  6 omega  -60.00  -15.00   1.0000    1.0000
omega____ theta____ kappa____ phi______ frames
    -      -11.4161  112.0000  145.8864 45

#__ type_ start__ end____ width___ exp.time_
  7 omega  -81.00   14.00   1.0000    1.0000
omega____ theta____ kappa____ phi______ frames
    -      -11.4161  -57.0000 -150.0000 95

#__ type_ start__ end____ width___ exp.time_
  8 omega  -20.00   52.00   1.0000    1.0000
omega____ theta____ kappa____ phi______ frames
    -       11.4942  -99.0000  120.0000 72

#__ type_ start__ end____ width___ exp.time_
  9 omega   53.00   97.00   1.0000    1.0000
omega____ theta____ kappa____ phi______ frames
    -       11.4942  178.0000   60.0000 44
;
_diffrn_measurement_device 'four-circle diffractometer'
_diffrn_measurement_device_type 'New Gemini, Dual, Cu at zero, Atlas'
_diffrn_measurement_method '\w scans'
_diffrn_orient_matrix_UB_11 -0.0355825000
_diffrn_orient_matrix_UB_12 -0.0094829000
_diffrn_orient_matrix_UB_13 -0.0666697000
_diffrn_orient_matrix_UB_21 -0.0644267000
_diffrn_orient_matrix_UB_22 -0.0202820000
_diffrn_orient_matrix_UB_23 0.0184279000
_diffrn_orient_matrix_UB_31 -0.0224409000
_diffrn_orient_matrix_UB_32 0.0730187000
_diffrn_orient_matrix_UB_33 -0.0035276000
_diffrn_radiation_monochromator graphite
_diffrn_radiation_probe x-ray
_diffrn_radiation_type 'Mo K\a'
_diffrn_radiation_wavelength 0.71073
_diffrn_reflns_av_R_equivalents 0.1651
_diffrn_reflns_av_unetI/netI 0.0911
_diffrn_reflns_limit_h_max 12
_diffrn_reflns_limit_h_min -12
_diffrn_reflns_limit_k_max 12
_diffrn_reflns_limit_k_min -12
_diffrn_reflns_limit_l_max 14
_diffrn_reflns_limit_l_min -14
_diffrn_reflns_number 15397
_diffrn_reflns_theta_full 25.000000
_diffrn_reflns_theta_max 29.87
_diffrn_reflns_theta_min 3.40
_diffrn_source 'Enhance (Mo) X-ray Source'
_exptl_absorpt_coefficient_mu 24.516
_exptl_absorpt_correction_T_max 0.082
_exptl_absorpt_correction_T_min 0.023
_exptl_absorpt_correction_type analytical
_exptl_absorpt_process_details
;
CrysAlisPro, Agilent Technologies,
Version 1.171.37.31 (release 14-01-2014 CrysAlis171 .NET)
(compiled Jan 14 2014,18:38:05)
Analytical numeric absorption correction using a multifaceted crystal
			model based on expressions derived by R.C. Clark & J.S. Reid.
(Clark, R. C. & Reid, J. S. (1995). Acta Cryst. A51, 887-897)
Empirical absorption correction using spherical harmonics,
 implemented in SCALE3 ABSPACK scaling algorithm.
;
_exptl_crystal_colour colourless
_exptl_crystal_colour_primary colourless
_exptl_crystal_density_diffrn 4.4037
_exptl_crystal_description block
_exptl_crystal_F_000 1056
_exptl_crystal_size_max 0.6833
_exptl_crystal_size_mid 0.5067
_exptl_crystal_size_min 0.358
_refine_diff_density_max 4.852392
_refine_diff_density_min -5.074407
_refine_diff_density_rms 0.744647
_refine_ls_d_res_high 0.713568
_refine_ls_d_res_low 5.990820
_refine_ls_goodness_of_fit_ref 1.060743
_refine_ls_hydrogen_treatment constr
_refine_ls_matrix_type full
_refine_ls_number_constraints 0
_refine_ls_number_parameters 146
_refine_ls_number_reflns 2401
_refine_ls_number_restraints 1
_refine_ls_restrained_S_all 1.060508
_refine_ls_R_factor_all 0.076672
_refine_ls_R_factor_gt 0.058123
_refine_ls_shift/su_max 0.0003
_refine_ls_shift/su_mean 0.0000
_refine_ls_structure_factor_coef Fsqd
_refine_ls_weighting_details 'w=1/[\s^2^(Fo^2^)+(0.0748P)^2^+2.1272P] where P=(Fo^2^+2Fc^2^)/3'
_refine_ls_weighting_scheme calc
_refine_ls_wR_factor_ref 0.155796
_reflns_Friedel_coverage 0.0
_reflns_limit_h_max 12
_reflns_limit_h_min -12
_reflns_limit_k_max 12
_reflns_limit_k_min 0
_reflns_limit_l_max 14
_reflns_limit_l_min 0
_reflns_number_gt 1874
_reflns_number_total 2401
_reflns_threshold_expression I>=2u(I)
_cod_data_source_file JSSC-2015-228-53.cif
_cod_data_source_block Hg(AsF6)2_HF
_cod_database_code 1561871
_chemical_oxdiff_formula 'Hg As2 F13 H'
_reflns_odcompleteness_completeness 99.64
_reflns_odcompleteness_iscentric 1
_reflns_odcompleteness_theta 26.32

loop_
_space_group_symop_id
_space_group_symop_operation_xyz
1 x,y,z
2 -x,y+1/2,-z+1/2
3 -x,-y,-z
4 x,-y-1/2,z-1/2

loop_
_atom_site_label
_atom_site_type_symbol
_atom_site_fract_x
_atom_site_fract_y
_atom_site_fract_z
_atom_site_U_iso_or_equiv
_atom_site_adp_type
_atom_site_occupancy
_atom_site_site_symmetry_order
_atom_site_calc_flag
_atom_site_refinement_flags_posn
_atom_site_refinement_flags_adp
_atom_site_refinement_flags_occupancy
_atom_site_disorder_assembly
_atom_site_disorder_group
Hg1 Hg 0.24936(4) 0.67130(5) 1.01269(4) 0.0131(2) Uani 1 1 d . . . . .
As1 As 0.51252(12) 0.66744(11) 0.82421(11) 0.0103(3) Uani 1 1 d . . . . .
As2 As 0.00690(12) 0.35726(13) 0.80368(11) 0.0125(3) Uani 1 1 d . . . . .
F1 F 0.2503(6) 0.9359(9) 1.0204(6) 0.0270(17) Uani 1 1 d D . . . .
F11 F 0.4021(7) 0.7910(7) 0.7211(6) 0.0203(14) Uani 1 1 d . . . . .
F12 F 0.6129(7) 0.5473(7) 0.9333(6) 0.0199(14) Uani 1 1 d . . . . .
F13 F 0.3617(7) 0.5577(7) 0.8069(7) 0.0241(15) Uani 1 1 d . . . . .
F14 F 0.4552(7) 0.7468(7) 0.9555(6) 0.0211(15) Uani 1 1 d . . . . .
F15 F 0.6519(8) 0.7850(8) 0.8530(7) 0.0277(16) Uani 1 1 d . . . . .
F16 F 0.5605(8) 0.5916(8) 0.6972(6) 0.0277(17) Uani 1 1 d . . . . .
F21 F 0.1089(7) 0.4714(7) 0.9203(6) 0.0193(14) Uani 1 1 d . . . . .
F22 F -0.1047(8) 0.2429(7) 0.6946(6) 0.0238(15) Uani 1 1 d . . . . .
F23 F -0.1435(7) 0.4596(7) 0.8071(7) 0.0223(15) Uani 1 1 d . . . . .
F24 F -0.0383(7) 0.2593(7) 0.9322(6) 0.0198(14) Uani 1 1 d . . . . .
F25 F 0.1482(7) 0.2480(8) 0.8126(7) 0.0286(17) Uani 1 1 d . . . . .
F26 F 0.0418(8) 0.4576(8) 0.6797(7) 0.0284(17) Uani 1 1 d . . . . .
H1 H 0.2050 0.9730 1.0710 0.034 Uiso 1 1 d D U . . .

loop_
_atom_site_aniso_label
_atom_site_aniso_U_11
_atom_site_aniso_U_22
_atom_site_aniso_U_33
_atom_site_aniso_U_23
_atom_site_aniso_U_13
_atom_site_aniso_U_12
Hg1 0.0144(3) 0.0154(3) 0.0092(3) 0.00023(13) 0.00196(18) 0.00020(13)
As1 0.0120(6) 0.0170(6) 0.0038(5) 0.0030(4) 0.0054(4) 0.0029(4)
As2 0.0146(6) 0.0186(6) 0.0063(5) -0.0027(4) 0.0064(4) -0.0025(4)
F1 0.024(4) 0.035(5) 0.020(4) -0.003(3) 0.001(3) 0.003(3)
F11 0.020(3) 0.022(3) 0.019(4) 0.005(3) 0.004(3) 0.009(3)
F12 0.016(3) 0.029(4) 0.014(3) 0.006(3) 0.002(2) 0.012(3)
F13 0.022(4) 0.026(3) 0.023(4) 0.007(3) 0.003(3) -0.005(3)
F14 0.024(4) 0.032(4) 0.010(3) 0.001(3) 0.011(3) -0.003(3)
F15 0.022(4) 0.036(4) 0.027(4) 0.006(3) 0.009(3) -0.003(3)
F16 0.038(4) 0.040(4) 0.008(3) 0.004(3) 0.013(3) 0.016(3)
F21 0.020(4) 0.028(4) 0.008(3) -0.005(3) 0.000(2) -0.006(3)
F22 0.035(4) 0.029(4) 0.008(3) -0.006(3) 0.007(3) -0.014(3)
F23 0.020(4) 0.024(3) 0.023(4) -0.001(3) 0.005(3) 0.004(3)
F24 0.020(3) 0.031(4) 0.010(3) -0.001(3) 0.007(3) -0.002(3)
F25 0.022(4) 0.035(4) 0.031(4) -0.003(3) 0.010(3) 0.008(3)
F26 0.039(4) 0.032(4) 0.014(4) 0.005(3) 0.007(3) -0.009(3)

loop_
_atom_type_symbol
_atom_type_scat_dispersion_real
_atom_type_scat_dispersion_imag
_atom_type_scat_source
_atom_type_scat_dispersion_source
H 0.00000 0.00000 'International Tables Volume C Table 6.1.1.4 (pp. 500-502)' 'Henke, Gullikson and Davis, At. Data and Nucl. Data Tables, 1993, 54, 2'
As 0.07000 2.09310 'International Tables Volume C Table 6.1.1.4 (pp. 500-502)' 'Henke, Gullikson and Davis, At. Data and Nucl. Data Tables, 1993, 54, 2'
Hg -2.27873 9.32619 'International Tables Volume C Table 6.1.1.4 (pp. 500-502)' 'Henke, Gullikson and Davis, At. Data and Nucl. Data Tables, 1993, 54, 2'
F 0.01794 0.01033 'International Tables Volume C Table 6.1.1.4 (pp. 500-502)' 'Henke, Gullikson and Davis, At. Data and Nucl. Data Tables, 1993, 54, 2'

loop_
_exptl_crystal_face_index_h
_exptl_crystal_face_index_k
_exptl_crystal_face_index_l
_exptl_crystal_face_perp_dist
_exptl_oxdiff_crystal_face_indexfrac_h
_exptl_oxdiff_crystal_face_indexfrac_k
_exptl_oxdiff_crystal_face_indexfrac_l
_exptl_oxdiff_crystal_face_x
_exptl_oxdiff_crystal_face_y
_exptl_oxdiff_crystal_face_z
4 10 -10 0.1404 3.9949 9.9694 -9.9973 0.4298 -0.6438 0.6736
-4 0 -13 0.2131 -4.0075 0.0017 -12.9471 1.0058 0.0196 0.1357
5 -6 10 0.2128 4.9919 -5.9926 9.9664 -0.7853 -0.0164 -0.5848
4 1 13 0.2040 4.0091 0.9963 12.9451 -1.0151 -0.0399 -0.0629
11 -8 -3 0.2676 10.9593 -8.0039 -3.0021 -0.1139 -0.5991 -0.8198
-12 -5 5 0.2306 -11.9755 -4.9677 5.0241 0.1383 0.9649 -0.1117
10 3 7 0.2630 9.9917 2.9798 6.9455 -0.8468 -0.5762 -0.0311
-8 9 -3 0.2819 -7.9717 8.9945 -2.9878 0.3976 0.2761 0.8462
4 11 5 0.2305 4.0152 10.9732 4.9514 -0.5770 -0.3900 0.6937
9 -8 4 0.2405 8.9724 -7.9978 3.9800 -0.5088 -0.3425 -0.7994
8 3 -13 0.1865 7.9711 2.9753 -12.9836 0.5538 -0.8132 0.0842
4 10 -10 0.1440 3.9949 9.9694 -9.9973 0.4298 -0.6438 0.6736
-7 10 7 0.3462 -6.9598 9.9947 6.9747 -0.3121 0.3742 0.8614
-8 -4 13 0.2202 -7.9727 -3.9733 12.9856 -0.5444 0.8335 -0.1570
4 -12 -1 0.2665 3.9706 -11.9833 -0.9828 0.0379 -0.0309 -0.9606
-10 -4 -7 0.2395 -9.9933 -3.9778 -6.9435 0.8562 0.5966 -0.0417
-5 -8 11 0.1965 -4.9882 -7.9713 10.9925 -0.4798 0.6856 -0.5089
2 6 12 0.2320 2.0203 5.9893 11.9434 -0.9249 -0.0315 0.3499

loop_
_geom_angle_atom_site_label_1
_geom_angle_atom_site_label_2
_geom_angle_atom_site_label_3
_geom_angle
_geom_angle_site_symmetry_1
_geom_angle_site_symmetry_3
F14 Hg1 F24 145.9(3) . 3_567
F14 Hg1 F11 79.9(2) . 4_576
F24 Hg1 F11 95.9(2) 3_567 4_576
F14 Hg1 F21 124.5(2) . .
F24 Hg1 F21 83.4(2) 3_567 .
F11 Hg1 F21 131.7(2) 4_576 .
F14 Hg1 F22 90.8(2) . 2_556
F24 Hg1 F22 78.9(2) 3_567 2_556
F11 Hg1 F22 155.2(3) 4_576 2_556
F21 Hg1 F22 72.2(2) . 2_556
F14 Hg1 F12 82.6(2) . 3_667
F24 Hg1 F12 129.1(2) 3_567 3_667
F11 Hg1 F12 74.1(2) 4_576 3_667
F21 Hg1 F12 69.9(3) . 3_667
F22 Hg1 F12 127.9(2) 2_556 3_667
F14 Hg1 F1 72.9(2) . .
F24 Hg1 F1 73.1(2) 3_567 .
F11 Hg1 F1 79.9(2) 4_576 .
F21 Hg1 F1 143.0(2) . .
F22 Hg1 F1 75.4(2) 2_556 .
F12 Hg1 F1 146.8(2) 3_667 .
F16 As1 F15 93.8(4) . .
F16 As1 F12 92.8(3) . .
F15 As1 F12 90.7(3) . .
F16 As1 F13 92.5(4) . .
F15 As1 F13 173.6(4) . .
F12 As1 F13 90.1(3) . .
F16 As1 F11 90.9(3) . .
F15 As1 F11 90.9(3) . .
F12 As1 F11 175.8(3) . .
F13 As1 F11 87.8(3) . .
F16 As1 F14 177.9(3) . .
F15 As1 F14 87.9(3) . .
F12 As1 F14 88.4(3) . .
F13 As1 F14 85.8(3) . .
F11 As1 F14 87.9(3) . .
F25 As2 F26 94.3(4) . .
F25 As2 F23 174.1(4) . .
F26 As2 F23 91.6(4) . .
F25 As2 F22 91.2(3) . .
F26 As2 F22 91.4(3) . .
F23 As2 F22 88.4(3) . .
F25 As2 F21 91.5(3) . .
F26 As2 F21 91.8(3) . .
F23 As2 F21 88.5(3) . .
F22 As2 F21 175.6(3) . .
F25 As2 F24 89.0(3) . .
F26 As2 F24 176.7(3) . .
F23 As2 F24 85.1(3) . .
F22 As2 F24 88.4(3) . .
F21 As2 F24 88.1(3) . .
As1 F11 Hg1 145.5(4) . 4_575
As1 F12 Hg1 152.7(4) . 3_667
As1 F14 Hg1 121.4(3) . .
As2 F21 Hg1 160.1(4) . .
As2 F22 Hg1 155.4(4) . 2_546
As2 F24 Hg1 115.7(3) . 3_567

loop_
_geom_bond_atom_site_label_1
_geom_bond_atom_site_label_2
_geom_bond_distance
_geom_bond_site_symmetry_2
Hg1 F14 2.288(6) .
Hg1 F24 2.306(6) 3_567
Hg1 F11 2.353(6) 4_576
Hg1 F21 2.356(6) .
Hg1 F22 2.383(6) 2_556
Hg1 F12 2.408(6) 3_667
Hg1 F1 2.458(8) .
As1 F16 1.669(7) .
As1 F15 1.686(8) .
As1 F12 1.719(6) .
As1 F13 1.731(7) .
As1 F11 1.748(6) .
As1 F14 1.765(6) .
As2 F25 1.667(7) .
As2 F26 1.700(7) .
As2 F23 1.722(7) .
As2 F22 1.730(6) .
As2 F21 1.734(6) .
As2 F24 1.768(7) .
F11 Hg1 2.353(6) 4_575
F12 Hg1 2.408(6) 3_667
F22 Hg1 2.382(6) 2_546
F24 Hg1 2.306(6) 3_567

loop_
_geom_hbond_atom_site_label_D
_geom_hbond_atom_site_label_H
_geom_hbond_atom_site_label_A
_geom_hbond_distance_DH
_geom_hbond_distance_HA
_geom_hbond_distance_DA
_geom_hbond_angle_DHA
_geom_hbond_site_symmetry_A
F1 H1 F26 0.823(7) 2.231(7) 3.038(10) 167.0(5) 4_576
